data_2233108
loop_
_publ_author_name
'Reedijk, Jan'
'van Albada, Gerard A.'
'Limburg, Bart'
'Mutikainen, Ilpo'
'Turpeinen, Urho'

_publ_section_title
;
 Tetrahedral zinc in
 tetrakis(1-methyl-1<i>H</i>-imidazole-\k<i>N</i>^3^)zinc
 bis(tetrafluoridoborate)
;
_journal_coeditor_code BV2196
_journal_issue 1
_journal_name_full 'Acta Crystallographica Section E'
_journal_page_first m90
_journal_paper_doi 10.1107/S1600536811054821
_journal_volume 68
_journal_year 2012
_chemical_formula_iupac '[Zn (C4 H6 N2)4] (B F4)2'
_chemical_formula_moiety 'C16 H24 N8 Zn 2+, 2(B F4 -)'
_chemical_formula_sum 'C16 H24 B2 F8 N8 Zn'
_chemical_formula_weight 567.42
_chemical_name_systematic
;
tetrakis(1-methyl-1<i>H</i>-imidazole-\k<i>N</i>^3^)zinc
bis(tetrafluoridoborate)
;
_space_group_IT_number 19
_symmetry_cell_setting orthorhombic
_symmetry_space_group_name_Hall 'P 2ac 2ab'
_symmetry_space_group_name_H-M 'P 21 21 21'
_atom_sites_solution_hydrogens geom
_atom_sites_solution_primary direct
_atom_sites_solution_secondary difmap
_audit_creation_method SHELXL-97
_cell_angle_alpha 90.00
_cell_angle_beta 90.00
_cell_angle_gamma 90.00
_cell_formula_units_Z 4
_cell_length_a 7.2570(10)
_cell_length_b 16.0230(10)
_cell_length_c 21.040(2)
_cell_measurement_reflns_used 17949
_cell_measurement_temperature 173(2)
_cell_measurement_theta_max 25
_cell_measurement_theta_min 2
_cell_volume 2446.5(4)
_computing_cell_refinement 'DIRAX (Duisenberg 1992)'
_computing_data_collection 'COLLECT (Nonius, 2002)'
_computing_data_reduction 'COLLECT/EVAL (Nonius, 2002)'
_computing_molecular_graphics 'SHELXTL (Sheldrick, 2008)'
_computing_publication_material 'SHELXTL (Sheldrick, 2008)'
_computing_structure_refinement 'SHELXL97 (Sheldrick, 2008)'
_computing_structure_solution 'SHELXS97 (Sheldrick, 2008)'
_diffrn_ambient_temperature 173(2)
_diffrn_measured_fraction_theta_full 0.979
_diffrn_measured_fraction_theta_max 0.979
_diffrn_measurement_device_type 'Nonius KappaCCD'
_diffrn_measurement_method \f-scan
_diffrn_radiation_monochromator graphite
_diffrn_radiation_source 'fine-focus sealed tube'
_diffrn_radiation_type MoK\a
_diffrn_radiation_wavelength 0.71073
_diffrn_reflns_av_R_equivalents 0.0244
_diffrn_reflns_av_sigmaI/netI 0.0309
_diffrn_reflns_limit_h_max 8
_diffrn_reflns_limit_h_min -8
_diffrn_reflns_limit_k_max 19
_diffrn_reflns_limit_k_min -19
_diffrn_reflns_limit_l_max 19
_diffrn_reflns_limit_l_min -25
_diffrn_reflns_number 17949
_diffrn_reflns_theta_full 25.05
_diffrn_reflns_theta_max 25.05
_diffrn_reflns_theta_min 2.54
_exptl_absorpt_coefficient_mu 1.086
_exptl_absorpt_correction_T_max 0.8121
_exptl_absorpt_correction_T_min 0.7365
_exptl_absorpt_correction_type multi-scan
_exptl_absorpt_process_details '(SADABS; Sheldrick, 1996)'
_exptl_crystal_colour colourless
_exptl_crystal_density_diffrn 1.541
_exptl_crystal_density_method 'not measured'
_exptl_crystal_description block
_exptl_crystal_F_000 1152
_exptl_crystal_size_max 0.30
_exptl_crystal_size_mid 0.30
_exptl_crystal_size_min 0.20
_refine_diff_density_max 0.293
_refine_diff_density_min -0.223
_refine_ls_abs_structure_details 'Flack (1983), 1690 Friedel pairs'
_refine_ls_abs_structure_Flack 0.038(11)
_refine_ls_extinction_method none
_refine_ls_goodness_of_fit_ref 1.077
_refine_ls_hydrogen_treatment constr
_refine_ls_matrix_type full
_refine_ls_number_parameters 320
_refine_ls_number_reflns 4184
_refine_ls_number_restraints 0
_refine_ls_restrained_S_all 1.077
_refine_ls_R_factor_all 0.0335
_refine_ls_R_factor_gt 0.0267
_refine_ls_shift/su_max 0.002
_refine_ls_shift/su_mean 0.000
_refine_ls_structure_factor_coef Fsqd
_refine_ls_weighting_details 'calc w=1/[\s^2^(Fo^2^)+(0.0283P)^2^+0.9793P] where P=(Fo^2^+2Fc^2^)/3'
_refine_ls_weighting_scheme calc
_refine_ls_wR_factor_gt 0.0643
_refine_ls_wR_factor_ref 0.0683
_reflns_number_gt 3782
_reflns_number_total 4184
_reflns_threshold_expression I>2sigma(I)
_cod_data_source_file bv2196.cif
_cod_data_source_block I
_cod_database_code 2233108
_cod_database_fobs_code 2233108

loop_
_symmetry_equiv_pos_as_xyz
'x, y, z'
'-x+1/2, -y, z+1/2'
'x+1/2, -y+1/2, -z'
'-x, y+1/2, -z+1/2'

loop_
_atom_site_type_symbol
_atom_site_label
_atom_site_fract_x
_atom_site_fract_y
_atom_site_fract_z
_atom_site_U_iso_or_equiv
_atom_site_adp_type
_atom_site_calc_flag
_atom_site_refinement_flags
_atom_site_occupancy
_atom_site_symmetry_multiplicity
Zn Zn1 0.74735(4) 0.106549(16) 0.211095(12) 0.02792(9) Uani d . 1 1
N N11 1.0279(3) 0.18745(14) 0.36966(11) 0.0349(5) Uani d . 1 1
C C12 0.9127(4) 0.13756(17) 0.33848(13) 0.0333(6) Uani d . 1 1
H H12A 0.8408 0.0951 0.3579 0.040 Uiso calc R 1 1
N N13 0.9111(3) 0.15463(13) 0.27699(10) 0.0293(5) Uani d . 1 1
C C14 1.0326(4) 0.21893(16) 0.26899(14) 0.0331(6) Uani d . 1 1
H H14A 1.0620 0.2448 0.2297 0.040 Uiso calc R 1 1
C C15 1.1040(4) 0.23962(18) 0.32598(15) 0.0380(7) Uani d . 1 1
H H15A 1.1911 0.2826 0.3341 0.046 Uiso calc R 1 1
C C16 1.0587(5) 0.1890(2) 0.43885(14) 0.0521(9) Uani d . 1 1
H H16A 1.0325 0.1337 0.4566 0.078 Uiso calc R 1 1
H H16B 0.9769 0.2303 0.4584 0.078 Uiso calc R 1 1
H H16C 1.1872 0.2038 0.4476 0.078 Uiso calc R 1 1
N N21 0.5616(4) 0.28245(15) 0.08385(11) 0.0407(6) Uani d . 1 1
C C22 0.6664(4) 0.22009(18) 0.10313(14) 0.0389(7) Uani d . 1 1
H H22A 0.7591 0.1946 0.0778 0.047 Uiso calc R 1 1
N N23 0.6270(3) 0.19746(14) 0.16175(10) 0.0312(5) Uani d . 1 1
C C24 0.4888(5) 0.2490(2) 0.18037(15) 0.0498(8) Uani d . 1 1
H H24A 0.4300 0.2477 0.2207 0.060 Uiso calc R 1 1
C C25 0.4481(5) 0.3018(2) 0.13331(17) 0.0565(9) Uani d . 1 1
H H25A 0.3575 0.3445 0.1341 0.068 Uiso calc R 1 1
C C26 0.5728(6) 0.3243(2) 0.02215(17) 0.0655(11) Uani d . 1 1
H H26A 0.5991 0.2830 -0.0110 0.098 Uiso calc R 1 1
H H26B 0.6716 0.3660 0.0232 0.098 Uiso calc R 1 1
H H26C 0.4553 0.3519 0.0130 0.098 Uiso calc R 1 1
N N31 0.9945(3) -0.02052(14) 0.06370(11) 0.0338(5) Uani d . 1 1
C C32 0.8538(4) -0.00141(17) 0.10051(13) 0.0337(6) Uani d . 1 1
H H32A 0.7312 -0.0201 0.0934 0.040 Uiso calc R 1 1
N N33 0.9037(3) 0.04690(13) 0.14854(10) 0.0307(5) Uani d . 1 1
C C34 1.0903(4) 0.05768(18) 0.14078(14) 0.0370(7) Uani d . 1 1
H H34A 1.1679 0.0894 0.1680 0.044 Uiso calc R 1 1
C C35 1.1459(4) 0.01614(19) 0.08845(14) 0.0404(7) Uani d . 1 1
H H35A 1.2678 0.0132 0.0722 0.048 Uiso calc R 1 1
C C36 0.9860(5) -0.0720(2) 0.00624(14) 0.0504(9) Uani d . 1 1
H H36A 0.8635 -0.0974 0.0027 0.076 Uiso calc R 1 1
H H36B 1.0795 -0.1161 0.0087 0.076 Uiso calc R 1 1
H H36C 1.0094 -0.0371 -0.0311 0.076 Uiso calc R 1 1
N N41 0.3159(3) -0.03724(13) 0.27391(11) 0.0325(5) Uani d . 1 1
C C42 0.4558(4) -0.02174(16) 0.23532(13) 0.0343(6) Uani d . 1 1
H H42A 0.4859 -0.0540 0.1989 0.041 Uiso calc R 1 1
N N43 0.5474(3) 0.04449(13) 0.25430(10) 0.0305(5) Uani d . 1 1
C C44 0.4575(4) 0.07224(17) 0.30800(13) 0.0365(7) Uani d . 1 1
H H44A 0.4918 0.1196 0.3325 0.044 Uiso calc R 1 1
C C45 0.3142(4) 0.02213(17) 0.32034(14) 0.0358(7) Uani d . 1 1
H H45A 0.2290 0.0269 0.3544 0.043 Uiso calc R 1 1
C C46 0.1797(5) -0.1034(2) 0.26619(17) 0.0515(8) Uani d . 1 1
H H46A 0.2137 -0.1385 0.2299 0.077 Uiso calc R 1 1
H H46B 0.0582 -0.0786 0.2587 0.077 Uiso calc R 1 1
H H46C 0.1757 -0.1375 0.3048 0.077 Uiso calc R 1 1
B B1 0.5668(5) 0.29807(19) 0.39058(15) 0.0315(7) Uani d . 1 1
F F11 0.4370(3) 0.35592(14) 0.40508(12) 0.0798(7) Uani d . 1 1
F F12 0.7350(3) 0.32732(13) 0.40642(11) 0.0793(6) Uani d . 1 1
F F13 0.5591(3) 0.28377(13) 0.32566(8) 0.0665(6) Uani d . 1 1
F F14 0.5315(4) 0.22546(12) 0.42041(9) 0.0711(7) Uani d . 1 1
B B2 0.4462(5) 0.5760(2) 0.55754(18) 0.0425(8) Uani d . 1 1
F F21 0.3564(6) 0.5904(2) 0.50432(16) 0.1491(16) Uani d . 1 1
F F22 0.3308(4) 0.54048(14) 0.60095(16) 0.1142(12) Uani d . 1 1
F F23 0.5926(4) 0.52453(16) 0.54884(12) 0.0815(7) Uani d . 1 1
F F24 0.5047(4) 0.65008(14) 0.58165(13) 0.0866(8) Uani d . 1 1

loop_
_atom_site_aniso_label
_atom_site_aniso_U_11
_atom_site_aniso_U_22
_atom_site_aniso_U_33
_atom_site_aniso_U_12
_atom_site_aniso_U_13
_atom_site_aniso_U_23
Zn1 0.02814(15) 0.02826(14) 0.02736(14) -0.00132(17) 0.00093(17) -0.00254(11)
N11 0.0360(13) 0.0347(12) 0.0339(12) 0.0090(11) -0.0098(11) -0.0097(11)
C12 0.0330(15) 0.0307(13) 0.0362(15) 0.0035(13) -0.0003(12) -0.0038(12)
N13 0.0317(12) 0.0280(11) 0.0281(13) 0.0022(10) -0.0018(9) -0.0032(9)
C14 0.0300(15) 0.0285(13) 0.0407(16) -0.0015(12) -0.0010(12) -0.0005(12)
C15 0.0318(15) 0.0311(14) 0.0510(18) 0.0002(13) -0.0101(14) -0.0039(14)
C16 0.065(2) 0.057(2) 0.0345(17) 0.0133(19) -0.0171(16) -0.0096(15)
N21 0.0469(15) 0.0389(14) 0.0362(14) -0.0066(13) -0.0142(12) 0.0034(11)
C22 0.0433(16) 0.0365(15) 0.0369(16) 0.0026(14) 0.0046(14) 0.0037(13)
N23 0.0314(13) 0.0344(12) 0.0277(12) 0.0015(11) 0.0004(10) 0.0000(10)
C24 0.0482(19) 0.066(2) 0.0353(16) 0.0203(18) 0.0006(15) -0.0016(16)
C25 0.059(2) 0.058(2) 0.053(2) 0.0250(18) -0.0099(18) -0.0019(18)
C26 0.080(3) 0.065(2) 0.052(2) -0.012(2) -0.019(2) 0.0273(19)
N31 0.0410(14) 0.0300(11) 0.0305(12) 0.0088(11) -0.0007(11) -0.0019(10)
C32 0.0363(15) 0.0315(14) 0.0333(15) 0.0013(13) 0.0002(12) -0.0043(12)
N33 0.0332(13) 0.0298(11) 0.0292(12) 0.0011(10) 0.0003(10) -0.0035(10)
C34 0.0325(16) 0.0382(16) 0.0402(16) -0.0008(13) -0.0006(13) -0.0061(13)
C35 0.0348(16) 0.0446(17) 0.0418(17) 0.0084(15) 0.0033(14) -0.0020(14)
C36 0.068(2) 0.0482(18) 0.0348(16) 0.0147(17) -0.0050(16) -0.0144(14)
N41 0.0318(13) 0.0259(11) 0.0398(14) -0.0037(9) 0.0071(9) 0.0009(10)
C42 0.0392(17) 0.0290(14) 0.0347(14) -0.0028(13) 0.0059(13) -0.0036(12)
N43 0.0321(13) 0.0270(11) 0.0323(12) -0.0026(11) 0.0022(10) -0.0018(9)
C44 0.0406(17) 0.0319(14) 0.0371(16) -0.0011(13) 0.0063(13) -0.0104(12)
C45 0.0328(16) 0.0367(15) 0.0380(15) 0.0040(12) 0.0080(12) -0.0025(13)
C46 0.0502(19) 0.0400(17) 0.064(2) -0.0149(15) 0.0116(16) -0.0043(16)
B1 0.0349(18) 0.0275(15) 0.0321(17) 0.0002(15) -0.0037(14) 0.0007(13)
F11 0.0721(15) 0.0666(13) 0.1008(18) 0.0343(13) -0.0033(13) -0.0135(13)
F12 0.0497(12) 0.0719(12) 0.1162(18) -0.0095(13) -0.0260(15) -0.0203(12)
F13 0.0923(16) 0.0784(14) 0.0290(10) -0.0241(13) 0.0019(10) 0.0042(9)
F14 0.129(2) 0.0406(10) 0.0436(11) -0.0129(12) 0.0012(12) 0.0122(9)
B2 0.037(2) 0.0398(19) 0.050(2) -0.0009(17) -0.0064(17) 0.0080(16)
F21 0.208(4) 0.119(2) 0.120(3) 0.002(2) -0.118(3) 0.021(2)
F22 0.105(2) 0.0549(14) 0.182(3) 0.0142(14) 0.076(2) 0.0322(17)
F23 0.0736(16) 0.0789(15) 0.0921(18) 0.0272(14) 0.0142(13) 0.0017(13)
F24 0.0853(17) 0.0659(14) 0.109(2) -0.0175(14) 0.0057(16) -0.0223(14)

loop_
_atom_type_symbol
_atom_type_description
_atom_type_scat_dispersion_real
_atom_type_scat_dispersion_imag
_atom_type_scat_source
C C 0.0033 0.0016 'International Tables Vol C Tables 4.2.6.8 and 6.1.1.4'
H H 0.0000 0.0000 'International Tables Vol C Tables 4.2.6.8 and 6.1.1.4'
B B 0.0013 0.0007 'International Tables Vol C Tables 4.2.6.8 and 6.1.1.4'
N N 0.0061 0.0033 'International Tables Vol C Tables 4.2.6.8 and 6.1.1.4'
F F 0.0171 0.0103 'International Tables Vol C Tables 4.2.6.8 and 6.1.1.4'
Zn Zn 0.2839 1.4301 'International Tables Vol C Tables 4.2.6.8 and 6.1.1.4'

loop_
_geom_angle_atom_site_label_1
_geom_angle_atom_site_label_2
_geom_angle_atom_site_label_3
_geom_angle
N43 Zn1 N13 108.27(9)
N43 Zn1 N33 118.81(9)
N13 Zn1 N33 107.97(9)
N43 Zn1 N23 106.57(9)
N13 Zn1 N23 110.09(9)
N33 Zn1 N23 104.93(9)
C12 N11 C15 106.9(2)
C12 N11 C16 126.4(3)
C15 N11 C16 126.6(3)
N13 C12 N11 111.3(3)
N13 C12 H12A 124.3
N11 C12 H12A 124.3
C12 N13 C14 105.7(2)
C12 N13 Zn1 127.5(2)
C14 N13 Zn1 126.43(18)
C15 C14 N13 108.9(2)
C15 C14 H14A 125.6
N13 C14 H14A 125.6
C14 C15 N11 107.1(2)
C14 C15 H15A 126.4
N11 C15 H15A 126.4
N11 C16 H16A 109.5
N11 C16 H16B 109.5
H16A C16 H16B 109.5
N11 C16 H16C 109.5
H16A C16 H16C 109.5
H16B C16 H16C 109.5
C22 N21 C25 106.6(3)
C22 N21 C26 126.0(3)
C25 N21 C26 127.4(3)
N23 C22 N21 111.8(3)
N23 C22 H22A 124.1
N21 C22 H22A 124.1
C22 N23 C24 105.3(2)
C22 N23 Zn1 126.5(2)
C24 N23 Zn1 128.2(2)
C25 C24 N23 109.6(3)
C25 C24 H24A 125.2
N23 C24 H24A 125.2
C24 C25 N21 106.8(3)
C24 C25 H25A 126.6
N21 C25 H25A 126.6
N21 C26 H26A 109.5
N21 C26 H26B 109.5
H26A C26 H26B 109.5
N21 C26 H26C 109.5
H26A C26 H26C 109.5
H26B C26 H26C 109.5
C32 N31 C35 107.6(2)
C32 N31 C36 125.7(3)
C35 N31 C36 126.7(3)
N31 C32 N33 111.9(3)
N31 C32 H32A 124.1
N33 C32 H32A 124.1
C32 N33 C34 104.6(2)
C32 N33 Zn1 129.2(2)
C34 N33 Zn1 125.57(19)
C35 C34 N33 109.2(3)
C35 C34 H34A 125.4
N33 C34 H34A 125.4
C34 C35 N31 106.7(3)
C34 C35 H35A 126.7
N31 C35 H35A 126.7
N31 C36 H36A 109.5
N31 C36 H36B 109.5
H36A C36 H36B 109.5
N31 C36 H36C 109.5
H36A C36 H36C 109.5
H36B C36 H36C 109.5
C42 N41 C45 108.4(2)
C42 N41 C46 126.0(2)
C45 N41 C46 125.5(2)
N43 C42 N41 110.7(2)
N43 C42 H42A 124.7
N41 C42 H42A 124.7
C42 N43 C44 105.7(2)
C42 N43 Zn1 129.52(19)
C44 N43 Zn1 124.14(18)
C45 C44 N43 109.5(2)
C45 C44 H44A 125.3
N43 C44 H44A 125.3
C44 C45 N41 105.8(2)
C44 C45 H45A 127.1
N41 C45 H45A 127.1
N41 C46 H46A 109.5
N41 C46 H46B 109.5
H46A C46 H46B 109.5
N41 C46 H46C 109.5
H46A C46 H46C 109.5
H46B C46 H46C 109.5
F14 B1 F12 110.9(3)
F14 B1 F11 110.7(3)
F12 B1 F11 109.6(3)
F14 B1 F13 108.0(2)
F12 B1 F13 109.7(3)
F11 B1 F13 107.9(3)
F21 B2 F23 112.3(4)
F21 B2 F24 108.5(3)
F23 B2 F24 109.7(3)
F21 B2 F22 109.8(4)
F23 B2 F22 108.5(3)
F24 B2 F22 107.8(3)

loop_
_geom_bond_atom_site_label_1
_geom_bond_atom_site_label_2
_geom_bond_distance
Zn1 N43 1.980(2)
Zn1 N13 1.982(2)
Zn1 N33 1.983(2)
Zn1 N23 1.991(2)
N11 C12 1.330(4)
N11 C15 1.359(4)
N11 C16 1.473(4)
C12 N13 1.322(3)
C12 H12A 0.9500
N13 C14 1.366(3)
C14 C15 1.347(4)
C14 H14A 0.9500
C15 H15A 0.9500
C16 H16A 0.9800
C16 H16B 0.9800
C16 H16C 0.9800
N21 C22 1.320(4)
N21 C25 1.362(4)
N21 C26 1.463(4)
C22 N23 1.317(4)
C22 H22A 0.9500
N23 C24 1.357(4)
C24 C25 1.335(5)
C24 H24A 0.9500
C25 H25A 0.9500
C26 H26A 0.9800
C26 H26B 0.9800
C26 H26C 0.9800
N31 C32 1.318(4)
N31 C35 1.350(4)
N31 C36 1.465(4)
C32 N33 1.324(3)
C32 H32A 0.9500
N33 C34 1.375(4)
C34 C35 1.348(4)
C34 H34A 0.9500
C35 H35A 0.9500
C36 H36A 0.9800
C36 H36B 0.9800
C36 H36C 0.9800
N41 C42 1.324(4)
N41 C45 1.364(4)
N41 C46 1.459(4)
C42 N43 1.314(3)
C42 H42A 0.9500
N43 C44 1.378(3)
C44 C45 1.339(4)
C44 H44A 0.9500
C45 H45A 0.9500
C46 H46A 0.9800
C46 H46B 0.9800
C46 H46C 0.9800
B1 F14 1.346(4)
B1 F12 1.349(4)
B1 F11 1.356(4)
B1 F13 1.386(4)
B2 F21 1.316(4)
B2 F23 1.357(4)
B2 F24 1.359(4)
B2 F22 1.364(4)
